data_7046482
loop_
_publ_author_name
'Nahra, Fady'
'Van Hecke, Kristof'
'Kennedy, Alan R.'
'Nelson, David J.'

_publ_section_title
;
 Coinage metal complexes of selenoureas derived from N-heterocyclic
 carbenes.
;
_journal_issue 31
_journal_name_full 'Dalton transactions (Cambridge, England : 2003)'
_journal_page_first 10671
_journal_page_last 10684
_journal_paper_doi 10.1039/c8dt01506f
_journal_volume 47
_journal_year 2018
_chemical_formula_moiety 'C75 H118 Ag2 N10 Se5, 2(N O3), 2(C H2 Cl2)'
_chemical_formula_sum 'C77 H122 Ag2 Cl4 N12 O6 Se5'
_chemical_formula_weight 2064.21
_space_group_crystal_system monoclinic
_space_group_IT_number 14
_space_group_name_Hall '-P 2yn'
_space_group_name_H-M_alt 'P 1 21/n 1'
_symmetry_space_group_name_Hall '-P 2yn'
_symmetry_space_group_name_H-M 'P 1 21/n 1'
_atom_sites_solution_hydrogens geom
_atom_sites_solution_primary dual
_audit_creation_date 2018-02-19
_audit_creation_method
;
Olex2 1.2
(compiled Aug 10 2017 17:28:52 for OlexSys, GUI svn.r5381)
;
_audit_update_record
;
2018-04-16 deposited with the CCDC.
2018-05-30 downloaded from the CCDC.
;
_cell_angle_alpha 90
_cell_angle_beta 107.848(2)
_cell_angle_gamma 90
_cell_formula_units_Z 4
_cell_length_a 16.3612(2)
_cell_length_b 30.0343(4)
_cell_length_c 18.7111(3)
_cell_measurement_reflns_used 22386
_cell_measurement_temperature 100.0(1)
_cell_measurement_theta_max 74.9810
_cell_measurement_theta_min 2.8600
_cell_volume 8752.1(2)
_computing_cell_refinement 'CrysAlisPro 1.171.38.41 (Rigaku OD, 2015)'
_computing_data_collection 'CrysAlisPro 1.171.38.41 (Rigaku OD, 2015)'
_computing_data_reduction 'CrysAlisPro 1.171.38.41 (Rigaku OD, 2015)'
_computing_molecular_graphics 'Olex2 (Dolomanov et al., 2009)'
_computing_publication_material 'Olex2 (Dolomanov et al., 2009)'
_computing_structure_refinement 'ShelXL (Sheldrick, 2015)'
_computing_structure_solution 'ShelXT (Sheldrick, 2015)'
_diffrn_ambient_environment N~2~
_diffrn_ambient_temperature 100.0(1)
_diffrn_detector 'CCD plate'
_diffrn_detector_area_resol_mean 10.4839
_diffrn_detector_type Atlas
_diffrn_measured_fraction_theta_full 0.999
_diffrn_measured_fraction_theta_max 0.981
_diffrn_measurement_details
;
List of Runs (angles in degrees, time in seconds):

  # Type    Start    End  Width  t~exp~   \w     \q     \k     \f   Frames
#--------------------------------------------------------------------------
  1  \w    -83.00  19.00   1.00    2.00    --  -41.68 100.00   6.00  102
  2  \w      2.00  83.00   1.00    2.00    --   41.68-100.00 -98.00   81
  3  \w     29.00 112.00   1.00   15.00    --  109.13-100.00 -98.00   83
  4  \w    101.00 178.00   1.00   15.00    --  109.13 100.00   6.00   77
  5  \w   -116.00 -17.00   1.00    2.00    --  -41.68 -38.00  60.00   99
  6  \w    -96.00  -2.00   1.00    2.00    --  -41.68 125.00 150.00   94
  7  \w     37.00 138.00   1.00   15.00    --  109.13 -61.00 -90.00  101
  8  \w     94.00 178.00   1.00   15.00    --  109.13 125.00-120.00   84
  9  \w     94.00 178.00   1.00   15.00    --  109.13 125.00-180.00   84
 10  \w     36.00 135.00   1.00   15.00    --  109.13 -45.00  90.00   99
 11  \w     26.00 109.00   1.00   15.00    --  109.13 -94.00 -60.00   83
 12  \w     80.00 178.00   1.00   15.00    --  109.13  61.00  90.00   98
 13  \w   -115.00 -14.00   1.00    2.00    --  -41.68 -57.00   0.00  101
 14  \w   -115.00 -14.00   1.00    2.00    --  -41.68 -57.00 -60.00  101
 15  \w   -115.00 -14.00   1.00    2.00    --  -41.68 -57.00-180.00  101
 16  \w     80.00 109.00   1.00   15.00    --  109.13  61.00  30.00   29
 17  \w     81.00 178.00   1.00   15.00    --  109.13  30.00 -30.00   97
 18  \w     56.00 178.00   1.00   15.00    --  109.13  15.00-120.00  122
;
_diffrn_measurement_device 'four-circle diffractometer'
_diffrn_measurement_device_type 'SuperNova, Dual, Cu at zero, Atlas'
_diffrn_measurement_method '\w scans'
_diffrn_orient_matrix_type 'CrysAlisPro convention (1999,Acta A55,543-557)'
_diffrn_orient_matrix_UB_11 -0.0324926000
_diffrn_orient_matrix_UB_12 -0.0363421000
_diffrn_orient_matrix_UB_13 0.0427660000
_diffrn_orient_matrix_UB_21 0.0109863000
_diffrn_orient_matrix_UB_22 0.0322016000
_diffrn_orient_matrix_UB_23 0.0663467000
_diffrn_orient_matrix_UB_31 -0.0927608000
_diffrn_orient_matrix_UB_32 0.0165563000
_diffrn_orient_matrix_UB_33 -0.0353605000
_diffrn_radiation_monochromator mirror
_diffrn_radiation_probe x-ray
_diffrn_radiation_type CuK\a
_diffrn_radiation_wavelength 1.54184
_diffrn_reflns_av_R_equivalents 0.0696
_diffrn_reflns_av_unetI/netI 0.0479
_diffrn_reflns_Laue_measured_fraction_full 0.999
_diffrn_reflns_Laue_measured_fraction_max 0.981
_diffrn_reflns_limit_h_max 19
_diffrn_reflns_limit_h_min -20
_diffrn_reflns_limit_k_max 37
_diffrn_reflns_limit_k_min -37
_diffrn_reflns_limit_l_max 23
_diffrn_reflns_limit_l_min -23
_diffrn_reflns_number 84706
_diffrn_reflns_point_group_measured_fraction_full 0.999
_diffrn_reflns_point_group_measured_fraction_max 0.981
_diffrn_reflns_theta_full 67.684
_diffrn_reflns_theta_max 75.509
_diffrn_reflns_theta_min 2.885
_diffrn_source 'micro-focus sealed X-ray tube'
_diffrn_source_type 'SuperNova (Cu) X-ray Source'
_exptl_absorpt_coefficient_mu 7.530
_exptl_absorpt_correction_T_max 0.950
_exptl_absorpt_correction_T_min 0.938
_exptl_absorpt_correction_type gaussian
_exptl_absorpt_process_details
;
CrysAlisPro 1.171.38.41 (Rigaku Oxford Diffraction, 2015)
Numerical absorption correction based on gaussian integration over
            a multifaceted crystal model
Empirical absorption correction using spherical harmonics,
 implemented in SCALE3 ABSPACK scaling algorithm.
;
_exptl_crystal_colour 'clear colourless'
_exptl_crystal_colour_lustre clear
_exptl_crystal_colour_primary colourless
_exptl_crystal_density_diffrn 1.567
_exptl_crystal_description cube
_exptl_crystal_F_000 4192
_exptl_crystal_size_max 0.119
_exptl_crystal_size_mid 0.107
_exptl_crystal_size_min 0.094
_refine_diff_density_max 2.506
_refine_diff_density_min -1.335
_refine_diff_density_rms 0.156
_refine_ls_extinction_method none
_refine_ls_goodness_of_fit_ref 1.036
_refine_ls_hydrogen_treatment constr
_refine_ls_matrix_type full
_refine_ls_number_parameters 965
_refine_ls_number_reflns 17820
_refine_ls_number_restraints 762
_refine_ls_restrained_S_all 1.068
_refine_ls_R_factor_all 0.0841
_refine_ls_R_factor_gt 0.0668
_refine_ls_shift/su_max 0.001
_refine_ls_shift/su_mean 0.000
_refine_ls_structure_factor_coef Fsqd
_refine_ls_weighting_details 'w=1/[\s^2^(Fo^2^)+(0.1228P)^2^+6.1178P] where P=(Fo^2^+2Fc^2^)/3'
_refine_ls_weighting_scheme calc
_refine_ls_wR_factor_gt 0.1759
_refine_ls_wR_factor_ref 0.1960
_reflns_Friedel_coverage 0.000
_reflns_number_gt 13726
_reflns_number_total 17820
_reflns_threshold_expression 'I > 2\s(I)'
_cod_data_source_file c8dt01506f2.cif
_cod_data_source_block fn021c
_cod_depositor_comments 'Adding full bibliography for 7046473--7046483.cif.'
_cod_database_code 7046482
_shelxl_version_number 2013-4
_chemical_oxdiff_formula 'C77 H122 Ag2 Cl4 N12 O6 Se5'
_shelx_space_group_comment
;
The symmetry employed for this shelxl refinement is uniquely defined
by the following loop, which should always be used as a source of
symmetry information in preference to the above space-group names.
They are only intended as comments.
;
_reflns_odcompleteness_completeness 99.98
_reflns_odcompleteness_iscentric 1
_reflns_odcompleteness_theta 66.97
_olex2_refinement_description
;
1. Fixed Uiso
 At 1.2 times of:
  All C(H) groups, All C(H,H) groups
2. Restrained distances
 C76-Cl1
 1.746 with sigma of 0.01
 C76-Cl2
 1.746 with sigma of 0.01
 N11-O1 = N11-O2 = N11-O3
 1.238 with sigma of 0.01
 N12-O4 = N12-O5 = N12-O6
 1.238 with sigma of 0.01
 C77A-Cl3A
 1.746 with sigma of 0.01
 C77A-Cl4A
 1.746 with sigma of 0.01
 C77B-Cl3B
 1.746 with sigma of 0.01
 C77B-Cl4B
 1.746 with sigma of 0.01
 Cl1-Cl2
 2.897 with sigma of 0.02
 O1-O2 = O2-O3 = O3-O1
 2.147 with sigma of 0.02
 Cl3A-Cl4A
 2.897 with sigma of 0.02
 Cl3B-Cl4B
 2.897 with sigma of 0.02
3. Uiso/Uaniso restraints and constraints
O1 \\sim O2 \\sim O3 \\sim N11: within 2A with sigma of 0.003 and sigma for
terminal atoms of 0.006
Cl1 \\sim Cl2 \\sim C76: within 2A with sigma of 0.003 and sigma for terminal
atoms of 0.006
All non-hydrogen atoms have similar U: within 2A with sigma of 0.01 and sigma
for terminal atoms of 0.02
Uanis(O3) \\sim Ueq, Uanis(N11) \\sim Ueq, Uanis(O1) \\sim Ueq, Uanis(O2) \\sim
Ueq: with sigma of 0.01 and sigma for terminal atoms of 0.02
Uanis(Cl2) \\sim Ueq, Uanis(C76) \\sim Ueq, Uanis(Cl1) \\sim Ueq: with sigma of
0.01 and sigma for terminal atoms of 0.02
Uanis(C77A) = Uanis(C77B)
Uanis(Cl3A) = Uanis(Cl3B)
Uanis(Cl4A) = Uanis(Cl4B)
4. Others
 Sof(Cl3B)=Sof(Cl4B)=Sof(C77B)=Sof(H77C)=Sof(H77D)=1-FVAR(1)
 Sof(Cl3A)=Sof(Cl4A)=Sof(C77A)=Sof(H77B)=Sof(H77A)=FVAR(1)
5.a Ternary CH refined with riding coordinates:
 C4(H4), C10(H10), C19(H19), C25(H25), C34(H34), C40(H40), C49(H49), C55(H55),
 C64(H64), C70(H70)
5.b Secondary CH2 refined with riding coordinates:
 C5(H5A,H5B), C6(H6A,H6B), C7(H7A,H7B), C8(H8A,H8B), C9(H9A,H9B), C11(H11A,
 H11B), C12(H12A,H12B), C13(H13A,H13B), C14(H14A,H14B), C15(H15A,H15B),
 C20(H20A,H20B), C21(H21A,H21B), C22(H22A,H22B), C23(H23A,H23B), C24(H24A,H24B),
  C26(H26A,H26B), C27(H27A,H27B), C28(H28A,H28B), C29(H29A,H29B), C30(H30A,
 H30B), C35(H35A,H35B), C36(H36A,H36B), C37(H37A,H37B), C38(H38A,H38B),
 C39(H39A,H39B), C42(H42A,H42B), C43(H43A,H43B), C44(H44A,H44B), C45(H45A,H45B),
  C50(H50A,H50B), C51(H51A,H51B), C52(H52A,H52B), C53(H53A,H53B), C54(H54A,
 H54B), C56(H56A,H56B), C57(H57A,H57B), C58(H58A,H58B), C59(H59A,H59B),
 C60(H60A,H60B), C65(H65A,H65B), C66(H66A,H66B), C67(H67A,H67B), C68(H68A,H68B),
  C69(H69A,H69B), C71(H71A,H71B), C72(H72A,H72B), C73(H73A,H73B), C74(H74A,
 H74B), C75(H75A,H75B), C76(H76A,H76B), C77A(H77B,H77A), C77B(H77C,H77D)
5.c Aromatic/amide H refined with riding coordinates:
 C2(H2), C3(H3), C17(H17), C18(H18), C32(H32), C33(H33), C47(H47), C48(H48),
 C62(H62), C63(H63)
;
_olex2_exptl_crystal_mounting_method 'mounted on a nylon loop'
_olex2_submission_special_instructions 'No special instructions were received'
_oxdiff_exptl_absorpt_empirical_details
;
Empirical correction (ABSPACK) includes:
- Absorption correction using spherical harmonics
- Frame scaling
- B-factor correction
;
_oxdiff_exptl_absorpt_empirical_full_max 1.822
_oxdiff_exptl_absorpt_empirical_full_min 0.528

loop_
_space_group_symop_operation_xyz
'x, y, z'
'-x+1/2, y+1/2, -z+1/2'
'-x, -y, -z'
'x-1/2, -y-1/2, z-1/2'

loop_
_atom_site_label
_atom_site_type_symbol
_atom_site_fract_x
_atom_site_fract_y
_atom_site_fract_z
_atom_site_U_iso_or_equiv
_atom_site_adp_type
_atom_site_occupancy
_atom_site_site_symmetry_order
_atom_site_calc_flag
_atom_site_refinement_flags_posn
_atom_site_refinement_flags_adp
_atom_site_refinement_flags_occupancy
_atom_site_disorder_assembly
_atom_site_disorder_group
Ag1 Ag 0.14188(3) 0.37627(2) 0.61513(2) 0.04234(11) Uani 1 1 d . U . . .
Ag2 Ag 0.41307(3) 0.37406(2) 0.85261(2) 0.04424(12) Uani 1 1 d . U . . .
Se1 Se 0.08701(4) 0.45552(2) 0.56815(3) 0.04144(14) Uani 1 1 d . U . . .
Se2 Se 0.05999(4) 0.31313(2) 0.53287(3) 0.04572(15) Uani 1 1 d . U . . .
Se3 Se 0.50611(4) 0.31083(2) 0.92471(4) 0.04989(16) Uani 1 1 d . U . . .
Se4 Se 0.45585(4) 0.45335(2) 0.90568(3) 0.04560(15) Uani 1 1 d . U . . .
Se5 Se 0.26872(4) 0.38009(2) 0.74130(3) 0.04650(15) Uani 1 1 d . U . . .
N1 N 0.0254(3) 0.42105(18) 0.4162(3) 0.0458(10) Uani 1 1 d . U . . .
N2 N -0.0755(3) 0.42341(16) 0.4691(2) 0.0414(9) Uani 1 1 d . U . . .
N3 N 0.1722(3) 0.23885(17) 0.5925(3) 0.0457(10) Uani 1 1 d . U . . .
N4 N 0.0787(3) 0.2488(2) 0.6511(3) 0.0539(11) Uani 1 1 d . U . . .
N5 N 0.4834(3) 0.2439(2) 0.8099(3) 0.0531(11) Uani 1 1 d . U . . .
N6 N 0.3891(3) 0.23792(16) 0.8694(3) 0.0430(9) Uani 1 1 d . U . . .
N7 N 0.6312(3) 0.42779(18) 0.9826(3) 0.0492(10) Uani 1 1 d . U . . .
N8 N 0.5492(3) 0.42114(17) 1.0537(3) 0.0471(10) Uani 1 1 d . U . . .
N9 N 0.3212(3) 0.46785(15) 0.7096(3) 0.0425(9) Uani 1 1 d . U . . .
N10 N 0.2226(3) 0.47082(17) 0.7646(2) 0.0430(9) Uani 1 1 d . U . . .
C1 C 0.0089(4) 0.43219(18) 0.4808(3) 0.0415(10) Uani 1 1 d . U . . .
C2 C -0.1116(4) 0.4076(2) 0.3971(3) 0.0464(11) Uani 1 1 d . U . . .
H2 H -0.1699 0.3993 0.3747 0.056 Uiso 1 1 calc R . . . .
C3 C -0.0491(4) 0.4060(2) 0.3647(3) 0.0507(12) Uani 1 1 d . U . . .
H3 H -0.0551 0.3963 0.3150 0.061 Uiso 1 1 calc R . . . .
C4 C 0.1085(4) 0.4228(3) 0.4021(4) 0.0542(13) Uani 1 1 d . U . . .
H4 H 0.1513 0.4360 0.4473 0.065 Uiso 1 1 calc R . . . .
C5 C 0.1029(5) 0.4528(3) 0.3352(4) 0.0572(14) Uani 1 1 d . U . . .
H5A H 0.0874 0.4833 0.3463 0.069 Uiso 1 1 calc R . . . .
H5B H 0.0572 0.4418 0.2908 0.069 Uiso 1 1 calc R . . . .
C6 C 0.1889(5) 0.4541(3) 0.3175(5) 0.0686(17) Uani 1 1 d . U . . .
H6A H 0.1826 0.4723 0.2720 0.082 Uiso 1 1 calc R . . . .
H6B H 0.2335 0.4681 0.3598 0.082 Uiso 1 1 calc R . . . .
C7 C 0.2166(5) 0.4071(3) 0.3049(5) 0.0728(18) Uani 1 1 d . U . . .
H7A H 0.1743 0.3942 0.2599 0.087 Uiso 1 1 calc R . . . .
H7B H 0.2729 0.4082 0.2955 0.087 Uiso 1 1 calc R . . . .
C8 C 0.2234(5) 0.3776(3) 0.3725(5) 0.0728(18) Uani 1 1 d . U . . .
H8A H 0.2694 0.3889 0.4164 0.087 Uiso 1 1 calc R . . . .
H8B H 0.2389 0.3470 0.3619 0.087 Uiso 1 1 calc R . . . .
C9 C 0.1387(5) 0.3766(3) 0.3907(5) 0.0667(17) Uani 1 1 d . U . . .
H9A H 0.0944 0.3619 0.3491 0.080 Uiso 1 1 calc R . . . .
H9B H 0.1460 0.3588 0.4368 0.080 Uiso 1 1 calc R . . . .
C10 C -0.1228(4) 0.4329(2) 0.5236(3) 0.0446(11) Uani 1 1 d . U . . .
H10 H -0.1036 0.4626 0.5468 0.054 Uiso 1 1 calc R . . . .
C11 C -0.1066(4) 0.3988(2) 0.5861(3) 0.0513(12) Uani 1 1 d . U . . .
H11A H -0.0443 0.3972 0.6132 0.062 Uiso 1 1 calc R . . . .
H11B H -0.1257 0.3691 0.5646 0.062 Uiso 1 1 calc R . . . .
C12 C -0.1553(5) 0.4116(3) 0.6407(4) 0.0565(14) Uani 1 1 d . U . . .
H12A H -0.1452 0.3889 0.6807 0.068 Uiso 1 1 calc R . . . .
H12B H -0.1334 0.4405 0.6646 0.068 Uiso 1 1 calc R . . . .
C13 C -0.2510(5) 0.4154(3) 0.6007(4) 0.0637(16) Uani 1 1 d . U . . .
H13A H -0.2741 0.3858 0.5815 0.076 Uiso 1 1 calc R . . . .
H13B H -0.2806 0.4255 0.6368 0.076 Uiso 1 1 calc R . . . .
C14 C -0.2691(5) 0.4481(3) 0.5357(4) 0.0663(16) Uani 1 1 d . U . . .
H14A H -0.2528 0.4785 0.5555 0.080 Uiso 1 1 calc R . . . .
H14B H -0.3313 0.4481 0.5082 0.080 Uiso 1 1 calc R . . . .
C15 C -0.2189(4) 0.4357(3) 0.4820(4) 0.0569(14) Uani 1 1 d . U . . .
H15A H -0.2292 0.4583 0.4417 0.068 Uiso 1 1 calc R . . . .
H15B H -0.2393 0.4066 0.4583 0.068 Uiso 1 1 calc R . . . .
C16 C 0.1059(4) 0.26482(19) 0.5954(3) 0.0448(11) Uani 1 1 d . U . . .
C17 C 0.1870(4) 0.2069(2) 0.6478(4) 0.0531(13) Uani 1 1 d . U . . .
H17 H 0.2307 0.1849 0.6584 0.064 Uiso 1 1 calc R . . . .
C18 C 0.1286(4) 0.2125(2) 0.6842(4) 0.0579(15) Uani 1 1 d . U . . .
H18 H 0.1225 0.1950 0.7246 0.070 Uiso 1 1 calc R . . . .
C19 C 0.2247(4) 0.2472(2) 0.5425(4) 0.0529(13) Uani 1 1 d . U . . .
H19 H 0.1875 0.2620 0.4960 0.063 Uiso 1 1 calc R . . . .
C20 C 0.2585(5) 0.2042(3) 0.5199(5) 0.0694(18) Uani 1 1 d . U . . .
H20A H 0.2935 0.1883 0.5654 0.083 Uiso 1 1 calc R . . . .
H20B H 0.2097 0.1847 0.4935 0.083 Uiso 1 1 calc R . . . .
C21 C 0.3124(5) 0.2137(4) 0.4692(5) 0.080(2) Uani 1 1 d . U . . .
H21A H 0.2759 0.2273 0.4221 0.096 Uiso 1 1 calc R . . . .
H21B H 0.3354 0.1853 0.4563 0.096 Uiso 1 1 calc R . . . .
C22 C 0.3867(5) 0.2449(3) 0.5063(5) 0.0691(17) Uani 1 1 d . U . . .
H22A H 0.4186 0.2519 0.4704 0.083 Uiso 1 1 calc R . . . .
H22B H 0.4268 0.2301 0.5505 0.083 Uiso 1 1 calc R . . . .
C23 C 0.3530(5) 0.2883(3) 0.5311(5) 0.0645(16) Uani 1 1 d . U . . .
H23A H 0.4023 0.3072 0.5585 0.077 Uiso 1 1 calc R . . . .
H23B H 0.3190 0.3050 0.4861 0.077 Uiso 1 1 calc R . . . .
C24 C 0.2977(4) 0.2792(2) 0.5812(4) 0.0531(13) Uani 1 1 d . U . . .
H24A H 0.2735 0.3075 0.5928 0.064 Uiso 1 1 calc R . . . .
H24B H 0.3333 0.2659 0.6291 0.064 Uiso 1 1 calc R . . . .
C25 C 0.0124(5) 0.2703(4) 0.6780(4) 0.0738(18) Uani 1 1 d . U . . .
H25 H -0.0196 0.2915 0.6380 0.089 Uiso 1 1 calc R . . . .
C26 C 0.0557(6) 0.2977(4) 0.7477(5) 0.088(2) Uani 1 1 d . U . . .
H26A H 0.0955 0.3193 0.7361 0.105 Uiso 1 1 calc R . . . .
H26B H 0.0898 0.2777 0.7879 0.105 Uiso 1 1 calc R . . . .
C27 C -0.0105(8) 0.3230(5) 0.7760(6) 0.108(3) Uani 1 1 d . U . . .
H27A H 0.0194 0.3388 0.8232 0.129 Uiso 1 1 calc R . . . .
H27B H -0.0403 0.3455 0.7382 0.129 Uiso 1 1 calc R . . . .
C28 C -0.0727(7) 0.2924(5) 0.7889(6) 0.113(3) Uani 1 1 d . U . . .
H28A H -0.1172 0.3095 0.8029 0.136 Uiso 1 1 calc R . . . .
H28B H -0.0436 0.2727 0.8315 0.136 Uiso 1 1 calc R . . . .
C29 C -0.1167(7) 0.2632(6) 0.7185(7) 0.117(3) Uani 1 1 d . U . . .
H29A H -0.1542 0.2407 0.7314 0.141 Uiso 1 1 calc R . . . .
H29B H -0.1530 0.2822 0.6778 0.141 Uiso 1 1 calc R . . . .
C30 C -0.0499(6) 0.2404(5) 0.6921(6) 0.100(3) Uani 1 1 d . U . . .
H30A H -0.0195 0.2183 0.7304 0.120 Uiso 1 1 calc R . . . .
H30B H -0.0788 0.2239 0.6453 0.120 Uiso 1 1 calc R . . . .
C31 C 0.4559(4) 0.2622(2) 0.8646(3) 0.0455(11) Uani 1 1 d . U . . .
C32 C 0.3721(4) 0.2048(2) 0.8162(3) 0.0488(12) Uani 1 1 d . U . . .
H32 H 0.3275 0.1832 0.8073 0.059 Uiso 1 1 calc R . . . .
C33 C 0.4311(4) 0.2085(2) 0.7785(4) 0.0546(13) Uani 1 1 d . U . . .
H33 H 0.4354 0.1903 0.7383 0.066 Uiso 1 1 calc R . . . .
C34 C 0.5526(5) 0.2630(3) 0.7843(4) 0.0659(16) Uani 1 1 d . U . . .
H34 H 0.5918 0.2799 0.8273 0.079 Uiso 1 1 calc R . . . .
C35 C 0.5167(5) 0.2954(3) 0.7212(4) 0.0674(17) Uani 1 1 d . U . . .
H35A H 0.4868 0.3197 0.7387 0.081 Uiso 1 1 calc R . . . .
H35B H 0.4742 0.2800 0.6791 0.081 Uiso 1 1 calc R . . . .
C36 C 0.5882(6) 0.3150(4) 0.6935(5) 0.081(2) Uani 1 1 d . U . . .
H36A H 0.5624 0.3351 0.6506 0.098 Uiso 1 1 calc R . . . .
H36B H 0.6273 0.3329 0.7342 0.098 Uiso 1 1 calc R . . . .
C37 C 0.6378(6) 0.2800(4) 0.6702(5) 0.088(2) Uani 1 1 d . U . . .
H37A H 0.6847 0.2937 0.6546 0.105 Uiso 1 1 calc R . . . .
H37B H 0.5999 0.2635 0.6267 0.105 Uiso 1 1 calc R . . . .
C38 C 0.6759(7) 0.2475(5) 0.7360(7) 0.099(3) Uani 1 1 d . U . . .
H38A H 0.7081 0.2237 0.7197 0.119 Uiso 1 1 calc R . . . .
H38B H 0.7167 0.2638 0.7781 0.119 Uiso 1 1 calc R . . . .
C39 C 0.6046(6) 0.2264(4) 0.7632(7) 0.093(2) Uani 1 1 d . U . . .
H39A H 0.5668 0.2078 0.7228 0.111 Uiso 1 1 calc R . . . .
H39B H 0.6305 0.2072 0.8073 0.111 Uiso 1 1 calc R . . . .
C40 C 0.3388(4) 0.2478(2) 0.9199(3) 0.0461(11) Uani 1 1 d . U . . .
H40 H 0.3774 0.2625 0.9659 0.055 Uiso 1 1 calc R . . . .
C41 C 0.3039(4) 0.2047(2) 0.9440(4) 0.0549(14) Uani 1 1 d . U . . .
C42 C 0.2523(5) 0.2156(3) 0.9974(4) 0.0645(16) Uani 1 1 d . U . . .
H42A H 0.2910 0.2287 1.0442 0.077 Uiso 1 1 calc R . . . .
H42B H 0.2279 0.1879 1.0108 0.077 Uiso 1 1 calc R . . . .
C43 C 0.1795(5) 0.2485(3) 0.9613(4) 0.0601(15) Uani 1 1 d . U . . .
H43A H 0.1372 0.2340 0.9180 0.072 Uiso 1 1 calc R . . . .
H43B H 0.1497 0.2565 0.9983 0.072 Uiso 1 1 calc R . . . .
C44 C 0.2136(5) 0.2907(3) 0.9349(5) 0.0633(15) Uani 1 1 d . U . . .
H44A H 0.1648 0.3100 0.9083 0.076 Uiso 1 1 calc R . . . .
H44B H 0.2499 0.3072 0.9790 0.076 Uiso 1 1 calc R . . . .
C45 C 0.2661(4) 0.2796(2) 0.8829(4) 0.0554(13) Uani 1 1 d . U . . .
H45A H 0.2283 0.2660 0.8363 0.066 Uiso 1 1 calc R . . . .
H45B H 0.2901 0.3074 0.8691 0.066 Uiso 1 1 calc R . . . .
C46 C 0.5500(4) 0.43262(18) 0.9842(3) 0.0425(10) Uani 1 1 d . U . . .
C47 C 0.6820(4) 0.4127(2) 1.0518(3) 0.0529(13) Uani 1 1 d . U . . .
H47 H 0.7417 0.4063 1.0656 0.064 Uiso 1 1 calc R . . . .
C48 C 0.6314(4) 0.4088(2) 1.0954(3) 0.0517(13) Uani 1 1 d . U . . .
H48 H 0.6488 0.3992 1.1463 0.062 Uiso 1 1 calc R . . . .
C49 C 0.6635(4) 0.4357(2) 0.9182(4) 0.0524(12) Uani 1 1 d . U . . .
H49 H 0.6142 0.4459 0.8749 0.063 Uiso 1 1 calc R . . . .
C50 C 0.6984(5) 0.3929(3) 0.8951(4) 0.0597(14) Uani 1 1 d . U . . .
H50A H 0.6519 0.3705 0.8800 0.072 Uiso 1 1 calc R . . . .
H50B H 0.7444 0.3809 0.9384 0.072 Uiso 1 1 calc R . . . .
C51 C 0.7343(5) 0.4015(3) 0.8296(4) 0.0610(15) Uani 1 1 d . U . . .
H51A H 0.7591 0.3736 0.8170 0.073 Uiso 1 1 calc R . . . .
H51B H 0.6870 0.4108 0.7848 0.073 Uiso 1 1 calc R . . . .
C52 C 0.8033(5) 0.4377(3) 0.8492(5) 0.0689(17) Uani 1 1 d . U . . .
H52A H 0.8240 0.4434 0.8056 0.083 Uiso 1 1 calc R . . . .
H52B H 0.8526 0.4277 0.8917 0.083 Uiso 1 1 calc R . . . .
C53 C 0.7654(5) 0.4806(3) 0.8708(5) 0.0666(16) Uani 1 1 d . U . . .
H53A H 0.8104 0.5039 0.8845 0.080 Uiso 1 1 calc R . . . .
H53B H 0.7184 0.4915 0.8271 0.080 Uiso 1 1 calc R . . . .
C54 C 0.7308(5) 0.4727(3) 0.9367(4) 0.0619(15) Uani 1 1 d . U . . .
H54A H 0.7047 0.5005 0.9482 0.074 Uiso 1 1 calc R . . . .
H54B H 0.7786 0.4643 0.9817 0.074 Uiso 1 1 calc R . . . .
C55 C 0.4731(5) 0.4210(2) 1.0792(4) 0.0559(13) Uani 1 1 d . U . . .
H55 H 0.4345 0.4456 1.0528 0.067 Uiso 1 1 calc R . . . .
C56 C 0.4967(5) 0.4296(2) 1.1627(3) 0.0581(14) Uani 1 1 d . U . . .
H56A H 0.5275 0.4583 1.1745 0.070 Uiso 1 1 calc R . . . .
H56B H 0.5358 0.4058 1.1900 0.070 Uiso 1 1 calc R . . . .
C57 C 0.4180(6) 0.4309(3) 1.1889(4) 0.0705(18) Uani 1 1 d . U . . .
H57A H 0.4360 0.4356 1.2439 0.085 Uiso 1 1 calc R . . . .
H57B H 0.3813 0.4562 1.1648 0.085 Uiso 1 1 calc R . . . .
C58 C 0.3670(7) 0.3885(4) 1.1703(5) 0.093(2) Uani 1 1 d . U . . .
H58A H 0.3149 0.3906 1.1864 0.112 Uiso 1 1 calc R . . . .
H58B H 0.4019 0.3630 1.1967 0.112 Uiso 1 1 calc R . . . .
C59 C 0.3418(7) 0.3815(4) 1.0843(6) 0.101(3) Uani 1 1 d . U . . .
H59A H 0.3060 0.4068 1.0582 0.121 Uiso 1 1 calc R . . . .
H59B H 0.3078 0.3539 1.0701 0.121 Uiso 1 1 calc R . . . .
C60 C 0.4245(6) 0.3784(4) 1.0602(5) 0.086(2) Uani 1 1 d . U . . .
H60A H 0.4606 0.3533 1.0866 0.103 Uiso 1 1 calc R . . . .
H60B H 0.4091 0.3728 1.0055 0.103 Uiso 1 1 calc R . . . .
C61 C 0.2712(3) 0.4429(2) 0.7387(3) 0.0414(10) Uani 1 1 d . U . . .
C62 C 0.3044(4) 0.51288(19) 0.7173(3) 0.0452(11) Uani 1 1 d . U . . .
H62 H 0.3307 0.5376 0.7013 0.054 Uiso 1 1 calc R . . . .
C63 C 0.2430(4) 0.51430(19) 0.7519(3) 0.0439(11) Uani 1 1 d . U . . .
H63 H 0.2184 0.5404 0.7652 0.053 Uiso 1 1 calc R . . . .
C64 C 0.3841(4) 0.4511(2) 0.6742(4) 0.0499(12) Uani 1 1 d . U . . .
H64 H 0.3953 0.4190 0.6884 0.060 Uiso 1 1 calc R . . . .
C65 C 0.3476(5) 0.4536(4) 0.5891(5) 0.081(2) Uani 1 1 d . U . . .
H65A H 0.3313 0.4847 0.5742 0.097 Uiso 1 1 calc R . . . .
H65B H 0.2949 0.4352 0.5725 0.097 Uiso 1 1 calc R . . . .
C66 C 0.4111(6) 0.4375(5) 0.5497(6) 0.095(2) Uani 1 1 d . U . . .
H66A H 0.4178 0.4048 0.5556 0.114 Uiso 1 1 calc R . . . .
H66B H 0.3878 0.4440 0.4953 0.114 Uiso 1 1 calc R . . . .
C67 C 0.4965(5) 0.4590(4) 0.5802(5) 0.080(2) Uani 1 1 d . U . . .
H67A H 0.4916 0.4906 0.5644 0.095 Uiso 1 1 calc R . . . .
H67B H 0.5373 0.4444 0.5580 0.095 Uiso 1 1 calc R . . . .
C68 C 0.5326(5) 0.4569(3) 0.6644(4) 0.0618(15) Uani 1 1 d . U . . .
H68A H 0.5865 0.4742 0.6811 0.074 Uiso 1 1 calc R . . . .
H68B H 0.5460 0.4256 0.6803 0.074 Uiso 1 1 calc R . . . .
C69 C 0.4685(4) 0.4756(3) 0.7010(4) 0.0566(14) Uani 1 1 d . U . . .
H69A H 0.4923 0.4729 0.7562 0.068 Uiso 1 1 calc R . . . .
H69B H 0.4589 0.5076 0.6885 0.068 Uiso 1 1 calc R . . . .
C70 C 0.1613(4) 0.4578(2) 0.8035(3) 0.0497(12) Uani 1 1 d . U . . .
H70 H 0.1460 0.4259 0.7912 0.060 Uiso 1 1 calc R . . . .
C71 C 0.2035(5) 0.4611(3) 0.8884(4) 0.0624(16) Uani 1 1 d . U . . .
H71A H 0.2231 0.4920 0.9020 0.075 Uiso 1 1 calc R . . . .
H71B H 0.2543 0.4413 0.9038 0.075 Uiso 1 1 calc R . . . .
C72 C 0.1397(5) 0.4476(3) 0.9295(4) 0.0656(17) Uani 1 1 d . U . . .
H72A H 0.1262 0.4155 0.9209 0.079 Uiso 1 1 calc R . . . .
H72B H 0.1667 0.4520 0.9842 0.079 Uiso 1 1 calc R . . . .
C73 C 0.0564(5) 0.4743(3) 0.9038(4) 0.0645(16) Uani 1 1 d . U . . .
H73A H 0.0684 0.5060 0.9178 0.077 Uiso 1 1 calc R . . . .
H73B H 0.0156 0.4630 0.9291 0.077 Uiso 1 1 calc R . . . .
C74 C 0.0163(4) 0.4703(3) 0.8178(4) 0.0616(15) Uani 1 1 d . U . . .
H74A H -0.0008 0.4390 0.8046 0.074 Uiso 1 1 calc R . . . .
H74B H -0.0361 0.4890 0.8013 0.074 Uiso 1 1 calc R . . . .
C75 C 0.0785(4) 0.4849(3) 0.7773(4) 0.0584(14) Uani 1 1 d . U . . .
H75A H 0.0919 0.5169 0.7871 0.070 Uiso 1 1 calc R . . . .
H75B H 0.0519 0.4809 0.7226 0.070 Uiso 1 1 calc R . . . .
Cl1 Cl 0.0037(2) 0.35549(12) -0.03140(18) 0.1045(8) Uani 1 1 d D U . . .
Cl2 Cl 0.1412(3) 0.3429(2) 0.1034(2) 0.1612(17) Uani 1 1 d D U . . .
C76 C 0.0566(7) 0.3780(4) 0.0569(5) 0.121(2) Uani 1 1 d D U . . .
H76A H 0.0790 0.4080 0.0512 0.145 Uiso 1 1 calc R . . . .
H76B H 0.0160 0.3809 0.0865 0.145 Uiso 1 1 calc R . . . .
O1 O 0.4048(4) 0.6611(2) 0.6800(4) 0.0842(15) Uani 1 1 d D U . . .
O2 O 0.3900(4) 0.59166(18) 0.6530(3) 0.0754(14) Uani 1 1 d D U . . .
O3 O 0.3114(3) 0.62440(14) 0.7029(3) 0.0625(13) Uani 1 1 d D U . . .
N11 N 0.3645(5) 0.62548(18) 0.6799(4) 0.0696(14) Uani 1 1 d D U . . .
O4 O 0.1577(4) 0.6161(2) 0.8120(3) 0.0863(19) Uani 1 1 d D U . . .
O5 O 0.1136(5) 0.5947(3) 0.9038(4) 0.100(2) Uani 1 1 d D U . . .
O6 O 0.0267(4) 0.6220(3) 0.8088(4) 0.097(2) Uani 1 1 d D U . . .
N12 N 0.1042(2) 0.61133(14) 0.8395(2) 0.0344(8) Uani 1 1 d D U . . .
Cl3A Cl 0.4076(2) 0.31691(13) 0.35617(17) 0.0838(9) Uani 0.738(5) 1 d D U P A 1
Cl4A Cl 0.5418(4) 0.3464(2) 0.4933(2) 0.0804(10) Uani 0.738(5) 1 d D U P A 1
C77A C 0.4655(13) 0.3617(3) 0.4067(7) 0.082(3) Uani 0.738(5) 1 d D U P A 1
H77B H 0.4247 0.3833 0.4169 0.099 Uiso 0.738(5) 1 calc R . P A 1
H77A H 0.4959 0.3770 0.3753 0.099 Uiso 0.738(5) 1 calc R . P A 1
Cl3B Cl 0.5331(13) 0.3470(7) 0.4780(10) 0.0838(9) Uani 0.262(5) 1 d D U P A 2
Cl4B Cl 0.4518(6) 0.4245(3) 0.3929(5) 0.0804(10) Uani 0.262(5) 1 d D U P A 2
C77B C 0.462(4) 0.3665(5) 0.393(2) 0.082(3) Uani 0.262(5) 1 d D U P A 2
H77C H 0.4836 0.3575 0.3510 0.099 Uiso 0.262(5) 1 calc R . P A 2
H77D H 0.4051 0.3527 0.3847 0.099 Uiso 0.262(5) 1 calc R . P A 2

loop_
_atom_site_aniso_label
_atom_site_aniso_U_11
_atom_site_aniso_U_22
_atom_site_aniso_U_33
_atom_site_aniso_U_23
_atom_site_aniso_U_13
_atom_site_aniso_U_12
Ag1 0.0430(2) 0.0406(2) 0.03841(19) -0.00132(14) 0.00508(15) -0.00056(14)
Ag2 0.0436(2) 0.0443(2) 0.0397(2) 0.00329(14) 0.00520(15) -0.00111(15)
Se1 0.0424(3) 0.0392(3) 0.0372(3) 0.0002(2) 0.0040(2) -0.0012(2)
Se2 0.0482(3) 0.0388(3) 0.0417(3) -0.0029(2) 0.0012(2) 0.0017(2)
Se3 0.0426(3) 0.0459(3) 0.0501(3) 0.0087(2) -0.0023(2) -0.0050(2)
Se4 0.0444(3) 0.0449(3) 0.0400(3) 0.0027(2) 0.0017(2) 0.0000(2)
Se5 0.0468(3) 0.0383(3) 0.0435(3) 0.0038(2) -0.0023(2) -0.0034(2)
N1 0.045(2) 0.054(2) 0.0351(19) 0.0008(18) 0.0063(17) -0.0009(19)
N2 0.043(2) 0.043(2) 0.0358(19) 0.0040(17) 0.0073(16) 0.0022(17)
N3 0.039(2) 0.045(2) 0.048(2) -0.0031(19) 0.0063(18) 0.0011(18)
N4 0.047(2) 0.059(3) 0.054(2) 0.010(2) 0.014(2) 0.006(2)
N5 0.044(2) 0.064(3) 0.050(2) 0.005(2) 0.013(2) -0.003(2)
N6 0.038(2) 0.042(2) 0.045(2) 0.0055(18) 0.0062(17) -0.0003(17)
N7 0.041(2) 0.054(2) 0.045(2) 0.004(2) 0.0025(18) -0.0060(19)
N8 0.050(2) 0.046(2) 0.039(2) -0.0002(18) 0.0039(18) -0.0041(19)
N9 0.045(2) 0.036(2) 0.041(2) 0.0031(17) 0.0050(17) 0.0004(17)
N10 0.042(2) 0.042(2) 0.038(2) -0.0006(17) 0.0037(18) -0.0037(17)
C1 0.042(2) 0.042(2) 0.035(2) 0.0043(19) 0.0030(18) 0.001(2)
C2 0.044(3) 0.049(3) 0.041(2) -0.002(2) 0.004(2) -0.002(2)
C3 0.047(3) 0.061(3) 0.040(2) -0.001(2) 0.008(2) -0.001(2)
C4 0.046(3) 0.071(3) 0.047(3) 0.002(3) 0.017(2) 0.001(3)
C5 0.056(3) 0.064(3) 0.055(3) 0.004(3) 0.022(3) -0.001(3)
C6 0.066(4) 0.078(4) 0.069(4) 0.010(3) 0.032(3) 0.002(3)
C7 0.065(4) 0.091(5) 0.071(4) 0.006(4) 0.033(3) 0.008(3)
C8 0.058(4) 0.082(4) 0.081(4) 0.011(4) 0.026(3) 0.012(3)
C9 0.053(3) 0.073(4) 0.076(4) 0.023(3) 0.024(3) 0.012(3)
C10 0.045(2) 0.046(3) 0.043(2) 0.002(2) 0.015(2) 0.001(2)
C11 0.059(3) 0.051(3) 0.047(3) 0.001(2) 0.019(2) 0.001(2)
C12 0.061(3) 0.064(3) 0.047(3) 0.002(3) 0.020(3) 0.001(3)
C13 0.055(3) 0.081(4) 0.060(3) -0.001(3) 0.025(3) 0.000(3)
C14 0.056(3) 0.087(4) 0.059(3) 0.002(3) 0.021(3) 0.009(3)
C15 0.048(3) 0.077(4) 0.045(3) -0.002(3) 0.014(2) 0.003(3)
C16 0.041(2) 0.041(2) 0.046(2) -0.003(2) 0.005(2) 0.000(2)
C17 0.048(3) 0.042(3) 0.058(3) 0.001(2) -0.001(2) 0.006(2)
C18 0.050(3) 0.054(3) 0.059(3) 0.016(3) 0.002(3) 0.000(3)
C19 0.044(3) 0.061(3) 0.051(3) -0.010(2) 0.011(2) 0.002(2)
C20 0.045(3) 0.080(4) 0.083(4) -0.031(4) 0.018(3) -0.007(3)
C21 0.059(4) 0.101(5) 0.082(4) -0.035(4) 0.026(3) -0.005(4)
C22 0.050(3) 0.086(4) 0.074(4) -0.008(4) 0.024(3) -0.003(3)
C23 0.057(3) 0.071(4) 0.067(4) 0.004(3) 0.022(3) -0.002(3)
C24 0.050(3) 0.050(3) 0.059(3) -0.001(2) 0.015(2) 0.000(2)
C25 0.048(3) 0.114(5) 0.060(3) 0.022(3) 0.017(3) 0.022(3)
C26 0.077(4) 0.124(6) 0.067(4) 0.015(4) 0.030(3) 0.033(4)
C27 0.094(5) 0.160(7) 0.073(4) 0.013(5) 0.031(4) 0.047(5)
C28 0.081(5) 0.189(8) 0.072(5) 0.008(5) 0.027(4) 0.033(6)
C29 0.065(4) 0.195(8) 0.093(5) 0.008(6) 0.025(4) 0.011(5)
C30 0.051(4) 0.161(7) 0.087(5) 0.008(5) 0.019(4) -0.002(5)
C31 0.039(2) 0.050(3) 0.043(2) 0.010(2) 0.0059(19) 0.004(2)
C32 0.049(3) 0.045(3) 0.047(3) -0.001(2) 0.008(2) -0.002(2)
C33 0.049(3) 0.060(3) 0.051(3) -0.003(3) 0.010(2) -0.002(3)
C34 0.047(3) 0.092(4) 0.058(3) 0.007(3) 0.015(3) -0.014(3)
C35 0.059(3) 0.089(5) 0.056(3) 0.005(3) 0.020(3) -0.013(3)
C36 0.073(4) 0.109(5) 0.065(4) 0.007(4) 0.024(3) -0.022(4)
C37 0.068(4) 0.127(6) 0.073(4) 0.006(4) 0.029(4) -0.016(4)
C38 0.067(4) 0.139(7) 0.099(5) 0.019(5) 0.039(4) 0.003(5)
C39 0.069(4) 0.121(6) 0.097(5) 0.025(5) 0.037(4) 0.009(4)
C40 0.038(2) 0.053(3) 0.043(2) 0.002(2) 0.006(2) -0.001(2)
C41 0.049(3) 0.058(3) 0.056(3) 0.020(3) 0.015(2) 0.007(3)
C42 0.056(3) 0.082(4) 0.056(3) 0.016(3) 0.018(3) 0.004(3)
C43 0.055(3) 0.068(4) 0.059(3) -0.003(3) 0.020(3) 0.001(3)
C44 0.056(3) 0.060(3) 0.080(4) -0.007(3) 0.030(3) 0.000(3)
C45 0.050(3) 0.047(3) 0.070(3) 0.011(3) 0.020(3) 0.004(2)
C46 0.044(2) 0.038(2) 0.041(2) 0.0004(19) 0.0057(19) -0.0051(19)
C47 0.049(3) 0.058(3) 0.044(3) 0.009(2) 0.003(2) 0.001(2)
C48 0.053(3) 0.050(3) 0.043(3) 0.006(2) 0.001(2) 0.000(2)
C49 0.049(3) 0.058(3) 0.046(3) 0.004(2) 0.010(2) -0.005(2)
C50 0.057(3) 0.061(3) 0.060(3) 0.004(3) 0.017(3) -0.002(3)
C51 0.057(3) 0.066(4) 0.061(3) 0.003(3) 0.019(3) 0.000(3)
C52 0.052(3) 0.084(4) 0.073(4) 0.006(3) 0.023(3) -0.006(3)
C53 0.061(3) 0.073(4) 0.069(4) 0.005(3) 0.026(3) -0.015(3)
C54 0.060(3) 0.066(4) 0.057(3) 0.003(3) 0.014(3) -0.012(3)
C55 0.059(3) 0.062(3) 0.046(3) -0.007(2) 0.016(2) -0.005(3)
C56 0.073(4) 0.058(3) 0.041(3) -0.004(2) 0.014(3) -0.010(3)
C57 0.079(4) 0.087(5) 0.050(3) -0.014(3) 0.026(3) -0.012(4)
C58 0.086(5) 0.132(6) 0.074(4) -0.037(4) 0.043(4) -0.043(5)
C59 0.089(5) 0.152(6) 0.078(4) -0.051(4) 0.049(4) -0.061(5)
C60 0.083(4) 0.113(5) 0.072(4) -0.043(4) 0.038(3) -0.048(4)
C61 0.040(2) 0.044(2) 0.034(2) -0.0010(18) 0.0016(19) -0.0021(19)
C62 0.051(3) 0.038(2) 0.041(2) 0.003(2) 0.005(2) 0.002(2)
C63 0.048(3) 0.039(2) 0.039(2) -0.0028(19) 0.004(2) -0.001(2)
C64 0.049(3) 0.049(3) 0.049(3) -0.004(2) 0.012(2) 0.002(2)
C65 0.051(3) 0.127(6) 0.059(4) -0.027(4) 0.008(3) 0.012(4)
C66 0.065(4) 0.149(6) 0.071(4) -0.040(4) 0.019(3) 0.007(4)
C67 0.055(3) 0.126(6) 0.061(4) -0.015(4) 0.021(3) 0.008(4)
C68 0.051(3) 0.074(4) 0.059(3) -0.001(3) 0.014(3) -0.001(3)
C69 0.053(3) 0.068(4) 0.049(3) -0.009(3) 0.015(2) -0.009(3)
C70 0.046(3) 0.057(3) 0.041(2) 0.001(2) 0.008(2) -0.007(2)
C71 0.054(3) 0.086(4) 0.043(3) 0.013(3) 0.008(2) -0.011(3)
C72 0.058(3) 0.087(4) 0.051(3) 0.007(3) 0.015(3) -0.021(3)
C73 0.060(3) 0.085(4) 0.052(3) -0.007(3) 0.023(3) -0.016(3)
C74 0.049(3) 0.082(4) 0.054(3) 0.005(3) 0.016(3) 0.000(3)
C75 0.054(3) 0.075(4) 0.046(3) 0.009(3) 0.016(2) 0.003(3)
Cl1 0.1018(17) 0.115(2) 0.1022(18) -0.0085(15) 0.0400(15) -0.0273(16)
Cl2 0.105(2) 0.261(5) 0.120(3) -0.043(3) 0.038(2) 0.010(3)
C76 0.110(4) 0.154(4) 0.107(4) -0.018(4) 0.044(3) -0.010(4)
O1 0.093(4) 0.069(3) 0.090(3) -0.006(3) 0.026(3) -0.012(3)
O2 0.091(3) 0.060(3) 0.073(3) 0.002(2) 0.022(3) -0.005(3)
O3 0.071(3) 0.0318(18) 0.054(2) -0.0026(17) -0.027(2) 0.0042(19)
N11 0.087(3) 0.043(2) 0.058(3) 0.003(2) -0.008(2) -0.003(2)
O4 0.083(4) 0.092(4) 0.062(3) 0.005(3) -0.009(3) 0.001(3)
O5 0.083(4) 0.137(6) 0.083(4) 0.029(4) 0.029(3) 0.009(4)
O6 0.077(4) 0.143(7) 0.073(4) 0.013(4) 0.023(3) -0.002(4)
N12 0.0332(19) 0.042(2) 0.0217(15) 0.0041(15) -0.0016(14) -0.0005(16)
Cl3A 0.0763(16) 0.107(2) 0.0750(16) -0.0029(15) 0.0330(13) 0.0042(15)
Cl4A 0.083(2) 0.0911(18) 0.068(2) 0.0097(18) 0.0248(18) 0.0017(15)
C77A 0.087(4) 0.086(4) 0.078(5) 0.010(4) 0.033(4) 0.013(4)
Cl3B 0.0763(16) 0.107(2) 0.0750(16) -0.0029(15) 0.0330(13) 0.0042(15)
Cl4B 0.083(2) 0.0911(18) 0.068(2) 0.0097(18) 0.0248(18) 0.0017(15)
C77B 0.087(4) 0.086(4) 0.078(5) 0.010(4) 0.033(4) 0.013(4)

loop_
_atom_type_symbol
_atom_type_description
_atom_type_scat_dispersion_real
_atom_type_scat_dispersion_imag
_atom_type_scat_source
C C 0.0181 0.0091 'International Tables Vol C Tables 4.2.6.8 and 6.1.1.4'
H H 0.0000 0.0000 'International Tables Vol C Tables 4.2.6.8 and 6.1.1.4'
Ag Ag 0.1306 4.2820 'International Tables Vol C Tables 4.2.6.8 and 6.1.1.4'
Cl Cl 0.3639 0.7018 'International Tables Vol C Tables 4.2.6.8 and 6.1.1.4'
N N 0.0311 0.0180 'International Tables Vol C Tables 4.2.6.8 and 6.1.1.4'
O O 0.0492 0.0322 'International Tables Vol C Tables 4.2.6.8 and 6.1.1.4'
Se Se -0.7943 1.1372 'International Tables Vol C Tables 4.2.6.8 and 6.1.1.4'

loop_
_exptl_crystal_face_index_h
_exptl_crystal_face_index_k
_exptl_crystal_face_index_l
_exptl_crystal_face_perp_dist
1 -19 2 0.0631
-10 2 -1 0.0441
9 -2 2 0.0525
-3 19 1 0.0464
-10 5 6 0.0387
-2 5 -10 0.0523
6 -5 6 0.0521
7 -9 -10 0.0667
-2 -3 -11 0.0632
1 4 11 0.0469
4 -18 -4 0.0602
-2 -18 -2 0.0541
2 16 -6 0.0617
-7 -1 11 0.0286
7 1 -11 0.0656
5 13 5 0.0631
10 -2 -8 0.0607
-9 -11 4 0.0500
-10 -1 1 0.0374
6 15 -1 0.0601

loop_
_geom_angle_atom_site_label_1
_geom_angle_atom_site_label_2
_geom_angle_atom_site_label_3
_geom_angle
Se1 Ag1 Se5 111.09(2)
Se2 Ag1 Se1 114.45(2)
Se2 Ag1 Se5 134.43(2)
Se3 Ag2 Se4 115.77(2)
Se3 Ag2 Se5 135.72(3)
Se4 Ag2 Se5 108.13(2)
C1 Se1 Ag1 91.42(17)
C16 Se2 Ag1 99.40(17)
C31 Se3 Ag2 100.51(17)
C46 Se4 Ag2 93.18(17)
Ag1 Se5 Ag2 168.12(3)
C61 Se5 Ag1 92.15(15)
C61 Se5 Ag2 93.92(15)
C1 N1 C3 109.2(5)
C1 N1 C4 126.9(5)
C3 N1 C4 123.8(5)
C1 N2 C2 109.5(5)
C1 N2 C10 124.8(5)
C2 N2 C10 125.5(5)
C16 N3 C17 109.3(5)
C16 N3 C19 124.0(5)
C17 N3 C19 126.5(5)
C16 N4 C18 109.8(6)
C16 N4 C25 124.1(6)
C18 N4 C25 125.7(6)
C31 N5 C33 109.2(5)
C31 N5 C34 123.6(6)
C33 N5 C34 126.9(6)
C31 N6 C32 109.5(5)
C31 N6 C40 124.4(5)
C32 N6 C40 125.9(5)
C46 N7 C47 109.3(5)
C46 N7 C49 127.1(5)
C47 N7 C49 123.6(5)
C46 N8 C48 108.5(5)
C46 N8 C55 125.1(5)
C48 N8 C55 126.4(5)
C61 N9 C62 109.6(5)
C61 N9 C64 126.0(5)
C62 N9 C64 124.4(5)
C61 N10 C63 109.0(5)
C61 N10 C70 125.8(5)
C63 N10 C70 125.1(5)
N1 C1 Se1 126.8(4)
N2 C1 Se1 127.0(4)
N2 C1 N1 106.2(5)
N2 C2 H2 126.3
C3 C2 N2 107.3(5)
C3 C2 H2 126.3
N1 C3 H3 126.1
C2 C3 N1 107.8(5)
C2 C3 H3 126.1
N1 C4 H4 108.1
N1 C4 C5 110.1(5)
N1 C4 C9 110.9(6)
C5 C4 H4 108.1
C9 C4 H4 108.1
C9 C4 C5 111.6(6)
C4 C5 H5A 109.4
C4 C5 H5B 109.4
C4 C5 C6 111.3(6)
H5A C5 H5B 108.0
C6 C5 H5A 109.4
C6 C5 H5B 109.4
C5 C6 H6A 109.6
C5 C6 H6B 109.6
H6A C6 H6B 108.1
C7 C6 C5 110.1(7)
C7 C6 H6A 109.6
C7 C6 H6B 109.6
C6 C7 H7A 109.4
C6 C7 H7B 109.4
H7A C7 H7B 108.0
C8 C7 C6 111.2(7)
C8 C7 H7A 109.4
C8 C7 H7B 109.4
C7 C8 H8A 109.5
C7 C8 H8B 109.5
C7 C8 C9 110.9(7)
H8A C8 H8B 108.0
C9 C8 H8A 109.5
C9 C8 H8B 109.5
C4 C9 C8 112.0(7)
C4 C9 H9A 109.2
C4 C9 H9B 109.2
C8 C9 H9A 109.2
C8 C9 H9B 109.2
H9A C9 H9B 107.9
N2 C10 H10 108.0
N2 C10 C11 113.3(5)
N2 C10 C15 109.4(5)
C11 C10 H10 108.0
C11 C10 C15 109.8(5)
C15 C10 H10 108.0
C10 C11 H11A 109.7
C10 C11 H11B 109.7
C10 C11 C12 110.0(5)
H11A C11 H11B 108.2
C12 C11 H11A 109.7
C12 C11 H11B 109.7
C11 C12 H12A 109.4
C11 C12 H12B 109.4
H12A C12 H12B 108.0
C13 C12 C11 111.1(6)
C13 C12 H12A 109.4
C13 C12 H12B 109.4
C12 C13 H13A 109.4
C12 C13 H13B 109.4
H13A C13 H13B 108.0
C14 C13 C12 111.1(6)
C14 C13 H13A 109.4
C14 C13 H13B 109.4
C13 C14 H14A 109.5
C13 C14 H14B 109.5
C13 C14 C15 110.9(6)
H14A C14 H14B 108.0
C15 C14 H14A 109.5
C15 C14 H14B 109.5
C10 C15 H15A 109.5
C10 C15 H15B 109.5
C14 C15 C10 110.9(5)
C14 C15 H15A 109.5
C14 C15 H15B 109.5
H15A C15 H15B 108.1
N3 C16 Se2 126.6(5)
N4 C16 Se2 126.8(5)
N4 C16 N3 106.6(5)
N3 C17 H17 126.1
C18 C17 N3 107.8(5)
C18 C17 H17 126.1
N4 C18 H18 126.8
C17 C18 N4 106.5(6)
C17 C18 H18 126.8
N3 C19 H19 108.2
N3 C19 C20 111.4(6)
N3 C19 C24 109.2(5)
C20 C19 H19 108.2
C20 C19 C24 111.6(5)
C24 C19 H19 108.2
C19 C20 H20A 109.6
C19 C20 H20B 109.6
H20A C20 H20B 108.1
C21 C20 C19 110.3(8)
C21 C20 H20A 109.6
C21 C20 H20B 109.6
C20 C21 H21A 109.3
C20 C21 H21B 109.3
C20 C21 C22 111.7(7)
H21A C21 H21B 107.9
C22 C21 H21A 109.3
C22 C21 H21B 109.3
C21 C22 H22A 109.6
C21 C22 H22B 109.6
C21 C22 C23 110.4(6)
H22A C22 H22B 108.1
C23 C22 H22A 109.6
C23 C22 H22B 109.6
C22 C23 H23A 109.3
C22 C23 H23B 109.3
H23A C23 H23B 107.9
C24 C23 C22 111.7(7)
C24 C23 H23A 109.3
C24 C23 H23B 109.3
C19 C24 H24A 109.6
C19 C24 H24B 109.6
C23 C24 C19 110.5(6)
C23 C24 H24A 109.6
C23 C24 H24B 109.6
H24A C24 H24B 108.1
N4 C25 H25 107.2
N4 C25 C26 109.3(6)
C26 C25 H25 107.2
C30 C25 N4 115.1(9)
C30 C25 H25 107.2
C30 C25 C26 110.4(8)
C25 C26 H26A 109.3
C25 C26 H26B 109.3
C25 C26 C27 111.7(9)
H26A C26 H26B 107.9
C27 C26 H26A 109.3
C27 C26 H26B 109.3
C26 C27 H27A 109.6
C26 C27 H27B 109.6
H27A C27 H27B 108.1
C28 C27 C26 110.2(12)
C28 C27 H27A 109.6
C28 C27 H27B 109.6
C27 C28 H28A 109.1
C27 C28 H28B 109.1
C27 C28 C29 112.5(10)
H28A C28 H28B 107.8
C29 C28 H28A 109.1
C29 C28 H28B 109.1
C28 C29 H29A 109.7
C28 C29 H29B 109.7
H29A C29 H29B 108.2
C30 C29 C28 109.9(9)
C30 C29 H29A 109.7
C30 C29 H29B 109.7
C25 C30 C29 113.8(12)
C25 C30 H30A 108.8
C25 C30 H30B 108.8
C29 C30 H30A 108.8
C29 C30 H30B 108.8
H30A C30 H30B 107.7
N5 C31 Se3 125.7(5)
N6 C31 Se3 127.0(5)
N6 C31 N5 107.2(6)
N6 C32 H32 126.4
C33 C32 N6 107.2(6)
C33 C32 H32 126.4
N5 C33 H33 126.6
C32 C33 N5 106.8(6)
C32 C33 H33 126.6
N5 C34 H34 107.7
N5 C34 C35 110.7(6)
N5 C34 C39 110.6(7)
C35 C34 H34 107.7
C35 C34 C39 112.3(7)
C39 C34 H34 107.7
C34 C35 H35A 109.4
C34 C35 H35B 109.4
C34 C35 C36 111.1(7)
H35A C35 H35B 108.0
C36 C35 H35A 109.4
C36 C35 H35B 109.4
C35 C36 H36A 109.3
C35 C36 H36B 109.3
H36A C36 H36B 107.9
C37 C36 C35 111.8(9)
C37 C36 H36A 109.3
C37 C36 H36B 109.3
C36 C37 H37A 109.7
C36 C37 H37B 109.7
C36 C37 C38 109.8(8)
H37A C37 H37B 108.2
C38 C37 H37A 109.7
C38 C37 H37B 109.7
C37 C38 H38A 109.4
C37 C38 H38B 109.4
H38A C38 H38B 108.0
C39 C38 C37 111.1(8)
C39 C38 H38A 109.4
C39 C38 H38B 109.4
C34 C39 C38 109.3(10)
C34 C39 H39A 109.8
C34 C39 H39B 109.8
C38 C39 H39A 109.8
C38 C39 H39B 109.8
H39A C39 H39B 108.3
N6 C40 H40 108.3
N6 C40 C41 110.6(5)
N6 C40 C45 110.5(5)
C41 C40 H40 108.3
C45 C40 H40 108.3
C45 C40 C41 110.8(5)
C42 C41 C40 109.9(6)
C41 C42 H42A 109.4
C41 C42 H42B 109.4
C41 C42 C43 111.1(6)
H42A C42 H42B 108.0
C43 C42 H42A 109.4
C43 C42 H42B 109.4
C42 C43 H43A 109.4
C42 C43 H43B 109.4
H43A C43 H43B 108.0
C44 C43 C42 111.3(6)
C44 C43 H43A 109.4
C44 C43 H43B 109.4
C43 C44 H44A 109.4
C43 C44 H44B 109.4
H44A C44 H44B 108.0
C45 C44 C43 111.2(6)
C45 C44 H44A 109.4
C45 C44 H44B 109.4
C40 C45 C44 111.3(6)
C40 C45 H45A 109.4
C40 C45 H45B 109.4
C44 C45 H45A 109.4
C44 C45 H45B 109.4
H45A C45 H45B 108.0
N7 C46 Se4 126.6(4)
N7 C46 N8 107.1(5)
N8 C46 Se4 126.2(5)
N7 C47 H47 126.5
C48 C47 N7 107.0(6)
C48 C47 H47 126.5
N8 C48 H48 126.0
C47 C48 N8 108.0(5)
C47 C48 H48 126.0
N7 C49 H49 107.9
N7 C49 C50 110.8(6)
N7 C49 C54 110.2(5)
C50 C49 H49 107.9
C50 C49 C54 111.8(6)
C54 C49 H49 107.9
C49 C50 H50A 109.5
C49 C50 H50B 109.5
C49 C50 C51 110.7(6)
H50A C50 H50B 108.1
C51 C50 H50A 109.5
C51 C50 H50B 109.5
C50 C51 H51A 109.4
C50 C51 H51B 109.4
H51A C51 H51B 108.0
C52 C51 C50 111.2(6)
C52 C51 H51A 109.4
C52 C51 H51B 109.4
C51 C52 H52A 109.8
C51 C52 H52B 109.8
C51 C52 C53 109.4(6)
H52A C52 H52B 108.2
C53 C52 H52A 109.8
C53 C52 H52B 109.8
C52 C53 H53A 109.4
C52 C53 H53B 109.4
H53A C53 H53B 108.0
C54 C53 C52 111.1(7)
C54 C53 H53A 109.4
C54 C53 H53B 109.4
C49 C54 H54A 109.5
C49 C54 H54B 109.5
C53 C54 C49 110.6(6)
C53 C54 H54A 109.5
C53 C54 H54B 109.5
H54A C54 H54B 108.1
N8 C55 H55 107.9
N8 C55 C56 111.2(6)
N8 C55 C60 111.7(6)
C56 C55 H55 107.9
C60 C55 H55 107.9
C60 C55 C56 110.0(6)
C55 C56 H56A 109.3
C55 C56 H56B 109.3
C55 C56 C57 111.5(6)
H56A C56 H56B 108.0
C57 C56 H56A 109.3
C57 C56 H56B 109.3
C56 C57 H57A 109.3
C56 C57 H57B 109.3
H57A C57 H57B 107.9
C58 C57 C56 111.7(7)
C58 C57 H57A 109.3
C58 C57 H57B 109.3
C57 C58 H58A 110.1
C57 C58 H58B 110.1
C57 C58 C59 107.8(8)
H58A C58 H58B 108.5
C59 C58 H58A 110.1
C59 C58 H58B 110.1
C58 C59 H59A 109.8
C58 C59 H59B 109.8
C58 C59 C60 109.3(9)
H59A C59 H59B 108.3
C60 C59 H59A 109.8
C60 C59 H59B 109.8
C55 C60 C59 109.0(8)
C55 C60 H60A 109.9
C55 C60 H60B 109.9
C59 C60 H60A 109.9
C59 C60 H60B 109.9
H60A C60 H60B 108.3
N9 C61 Se5 126.1(4)
N9 C61 N10 107.4(5)
N10 C61 Se5 126.5(4)
N9 C62 H62 126.9
C63 C62 N9 106.2(5)
C63 C62 H62 126.9
N10 C63 H63 126.1
C62 C63 N10 107.8(5)
C62 C63 H63 126.1
N9 C64 H64 107.9
N9 C64 C65 110.5(5)
N9 C64 C69 112.2(5)
C65 C64 H64 107.9
C69 C64 H64 107.9
C69 C64 C65 110.5(6)
C64 C65 H65A 109.1
C64 C65 H65B 109.1
C64 C65 C66 112.6(7)
H65A C65 H65B 107.8
C66 C65 H65A 109.1
C66 C65 H65B 109.1
C65 C66 H66A 109.2
C65 C66 H66B 109.2
H66A C66 H66B 107.9
C67 C66 C65 112.1(8)
C67 C66 H66A 109.2
C67 C66 H66B 109.2
C66 C67 H67A 108.8
C66 C67 H67B 108.8
C66 C67 C68 114.0(8)
H67A C67 H67B 107.7
C68 C67 H67A 108.8
C68 C67 H67B 108.8
C67 C68 H68A 109.5
C67 C68 H68B 109.5
C67 C68 C69 110.6(6)
H68A C68 H68B 108.1
C69 C68 H68A 109.5
C69 C68 H68B 109.5
C64 C69 C68 110.8(6)
C64 C69 H69A 109.5
C64 C69 H69B 109.5
C68 C69 H69A 109.5
C68 C69 H69B 109.5
H69A C69 H69B 108.1
N10 C70 H70 107.6
N10 C70 C71 109.9(5)
N10 C70 C75 112.0(5)
C71 C70 H70 107.6
C75 C70 H70 107.6
C75 C70 C71 111.9(6)
C70 C71 H71A 109.6
C70 C71 H71B 109.6
C70 C71 C72 110.2(6)
H71A C71 H71B 108.1
C72 C71 H71A 109.6
C72 C71 H71B 109.6
C71 C72 H72A 109.1
C71 C72 H72B 109.1
H72A C72 H72B 107.8
C73 C72 C71 112.5(6)
C73 C72 H72A 109.1
C73 C72 H72B 109.1
C72 C73 H73A 109.7
C72 C73 H73B 109.7
C72 C73 C74 109.9(6)
H73A C73 H73B 108.2
C74 C73 H73A 109.7
C74 C73 H73B 109.7
C73 C74 H74A 109.4
C73 C74 H74B 109.4
H74A C74 H74B 108.0
C75 C74 C73 111.3(6)
C75 C74 H74A 109.4
C75 C74 H74B 109.4
C70 C75 H75A 109.5
C70 C75 H75B 109.5
C74 C75 C70 110.7(6)
C74 C75 H75A 109.5
C74 C75 H75B 109.5
H75A C75 H75B 108.1
Cl1 C76 H76A 109.9
Cl1 C76 H76B 109.9
Cl2 C76 Cl1 108.9(6)
Cl2 C76 H76A 109.9
Cl2 C76 H76B 109.9
H76A C76 H76B 108.3
O1 N11 O2 116.6(7)
O3 N11 O1 120.7(7)
O3 N11 O2 122.7(6)
O4 N12 O5 125.9(6)
O4 N12 O6 123.9(5)
O6 N12 O5 110.2(6)
Cl3A C77A Cl4A 114.0(6)
Cl3A C77A H77B 108.8
Cl3A C77A H77A 108.8
Cl4A C77A H77B 108.8
Cl4A C77A H77A 108.8
H77B C77A H77A 107.6
Cl3B C77B H77C 109.3
Cl3B C77B H77D 109.3
Cl4B C77B Cl3B 111.7(11)
Cl4B C77B H77C 109.3
Cl4B C77B H77D 109.3
H77C C77B H77D 107.9

loop_
_geom_bond_atom_site_label_1
_geom_bond_atom_site_label_2
_geom_bond_distance
Ag1 Se1 2.6003(7)
Ag1 Se2 2.5488(7)
Ag1 Se5 2.6249(7)
Ag2 Se3 2.5465(7)
Ag2 Se4 2.5925(7)
Ag2 Se5 2.6331(7)
Se1 C1 1.874(5)
Se2 C16 1.871(6)
Se3 C31 1.873(6)
Se4 C46 1.880(6)
Se5 C61 1.888(6)
N1 C1 1.359(7)
N1 C3 1.379(8)
N1 C4 1.463(8)
N2 C1 1.357(7)
N2 C2 1.380(7)
N2 C10 1.483(7)
N3 C16 1.350(8)
N3 C17 1.377(8)
N3 C19 1.473(8)
N4 C16 1.342(8)
N4 C18 1.390(8)
N4 C25 1.475(10)
N5 C31 1.355(9)
N5 C33 1.377(9)
N5 C34 1.474(9)
N6 C31 1.339(8)
N6 C32 1.375(8)
N6 C40 1.462(8)
N7 C46 1.345(8)
N7 C47 1.382(8)
N7 C49 1.477(8)
N8 C46 1.350(8)
N8 C48 1.382(8)
N8 C55 1.464(9)
N9 C61 1.342(8)
N9 C62 1.396(7)
N9 C64 1.473(8)
N10 C61 1.344(8)
N10 C63 1.387(8)
N10 C70 1.462(8)
C2 H2 0.9500
C2 C3 1.339(9)
C3 H3 0.9500
C4 H4 1.0000
C4 C5 1.523(9)
C4 C9 1.509(11)
C5 H5A 0.9900
C5 H5B 0.9900
C5 C6 1.543(10)
C6 H6A 0.9900
C6 H6B 0.9900
C6 C7 1.523(12)
C7 H7A 0.9900
C7 H7B 0.9900
C7 C8 1.520(12)
C8 H8A 0.9900
C8 H8B 0.9900
C8 C9 1.526(11)
C9 H9A 0.9900
C9 H9B 0.9900
C10 H10 1.0000
C10 C11 1.516(8)
C10 C15 1.528(8)
C11 H11A 0.9900
C11 H11B 0.9900
C11 C12 1.525(9)
C12 H12A 0.9900
C12 H12B 0.9900
C12 C13 1.520(10)
C13 H13A 0.9900
C13 H13B 0.9900
C13 C14 1.520(11)
C14 H14A 0.9900
C14 H14B 0.9900
C14 C15 1.527(9)
C15 H15A 0.9900
C15 H15B 0.9900
C17 H17 0.9500
C17 C18 1.343(11)
C18 H18 0.9500
C19 H19 1.0000
C19 C20 1.517(10)
C19 C24 1.530(9)
C20 H20A 0.9900
C20 H20B 0.9900
C20 C21 1.508(12)
C21 H21A 0.9900
C21 H21B 0.9900
C21 C22 1.524(11)
C22 H22A 0.9900
C22 H22B 0.9900
C22 C23 1.542(11)
C23 H23A 0.9900
C23 H23B 0.9900
C23 C24 1.515(10)
C24 H24A 0.9900
C24 H24B 0.9900
C25 H25 1.0000
C25 C26 1.521(14)
C25 C30 1.443(14)
C26 H26A 0.9900
C26 H26B 0.9900
C26 C27 1.544(13)
C27 H27A 0.9900
C27 H27B 0.9900
C27 C28 1.446(19)
C28 H28A 0.9900
C28 H28B 0.9900
C28 C29 1.563(18)
C29 H29A 0.9900
C29 H29B 0.9900
C29 C30 1.497(16)
C30 H30A 0.9900
C30 H30B 0.9900
C32 H32 0.9500
C32 C33 1.364(9)
C33 H33 0.9500
C34 H34 1.0000
C34 C35 1.503(11)
C34 C39 1.513(14)
C35 H35A 0.9900
C35 H35B 0.9900
C35 C36 1.534(11)
C36 H36A 0.9900
C36 H36B 0.9900
C36 C37 1.475(15)
C37 H37A 0.9900
C37 H37B 0.9900
C37 C38 1.545(15)
C38 H38A 0.9900
C38 H38B 0.9900
C38 C39 1.545(13)
C39 H39A 0.9900
C39 H39B 0.9900
C40 H40 1.0000
C40 C41 1.537(9)
C40 C45 1.518(8)
C41 C42 1.528(10)
C42 H42A 0.9900
C42 H42B 0.9900
C42 C43 1.536(10)
C43 H43A 0.9900
C43 H43B 0.9900
C43 C44 1.527(11)
C44 H44A 0.9900
C44 H44B 0.9900
C44 C45 1.518(10)
C45 H45A 0.9900
C45 H45B 0.9900
C47 H47 0.9500
C47 C48 1.336(10)
C48 H48 0.9500
C49 H49 1.0000
C49 C50 1.521(10)
C49 C54 1.526(9)
C50 H50A 0.9900
C50 H50B 0.9900
C50 C51 1.535(10)
C51 H51A 0.9900
C51 H51B 0.9900
C51 C52 1.528(11)
C52 H52A 0.9900
C52 H52B 0.9900
C52 C53 1.538(12)
C53 H53A 0.9900
C53 H53B 0.9900
C53 C54 1.525(10)
C54 H54A 0.9900
C54 H54B 0.9900
C55 H55 1.0000
C55 C56 1.512(8)
C55 C60 1.490(11)
C56 H56A 0.9900
C56 H56B 0.9900
C56 C57 1.513(11)
C57 H57A 0.9900
C57 H57B 0.9900
C57 C58 1.504(13)
C58 H58A 0.9900
C58 H58B 0.9900
C58 C59 1.549(12)
C59 H59A 0.9900
C59 H59B 0.9900
C59 C60 1.556(12)
C60 H60A 0.9900
C60 H60B 0.9900
C62 H62 0.9500
C62 C63 1.352(9)
C63 H63 0.9500
C64 H64 1.0000
C64 C65 1.521(10)
C64 C69 1.509(9)
C65 H65A 0.9900
C65 H65B 0.9900
C65 C66 1.526(11)
C66 H66A 0.9900
C66 H66B 0.9900
C66 C67 1.485(13)
C67 H67A 0.9900
C67 H67B 0.9900
C67 C68 1.504(11)
C68 H68A 0.9900
C68 H68B 0.9900
C68 C69 1.524(10)
C69 H69A 0.9900
C69 H69B 0.9900
C70 H70 1.0000
C70 C71 1.528(8)
C70 C75 1.526(9)
C71 H71A 0.9900
C71 H71B 0.9900
C71 C72 1.530(9)
C72 H72A 0.9900
C72 H72B 0.9900
C72 C73 1.527(12)
C73 H73A 0.9900
C73 H73B 0.9900
C73 C74 1.545(10)
C74 H74A 0.9900
C74 H74B 0.9900
C74 C75 1.509(9)
C75 H75A 0.9900
C75 H75B 0.9900
Cl1 C76 1.749(8)
Cl2 C76 1.745(9)
C76 H76A 0.9900
C76 H76B 0.9900
O1 N11 1.257(7)
O2 N11 1.261(7)
O3 N11 1.080(7)
O4 N12 1.153(7)
O5 N12 1.268(6)
O6 N12 1.263(7)
Cl3A C77A 1.749(9)
Cl4A C77A 1.776(8)
C77A H77B 0.9900
C77A H77A 0.9900
Cl3B C77B 1.759(10)
Cl4B C77B 1.748(10)
C77B H77C 0.9900
C77B H77D 0.9900

loop_
_exptl_oxdiff_crystal_face_indexfrac_h
_exptl_oxdiff_crystal_face_indexfrac_k
_exptl_oxdiff_crystal_face_indexfrac_l
_exptl_oxdiff_crystal_face_x
_exptl_oxdiff_crystal_face_y
_exptl_oxdiff_crystal_face_z
0.9944 -19.0073 2.0034 0.7441 -0.4682 -0.4778
-9.9954 2.0009 -0.9998 0.2093 -0.1117 0.9957
8.9954 -2.0006 2.0000 -0.1340 0.1671 -0.9383
-2.9950 19.0081 0.9971 -0.5508 0.6453 0.5573
-9.9978 5.0039 6.0006 0.3996 0.4494 0.7981
-1.9937 4.9995 -10.0020 -0.5447 -0.5245 0.6214
5.9940 -5.0007 6.0012 0.2436 0.3030 -0.8510
6.9997 -9.0065 -10.0002 -0.3278 -0.8766 -0.4448
-1.9951 -3.0040 -11.0008 -0.2965 -0.8485 0.5243
0.9957 4.0045 11.0007 0.2926 0.8697 -0.4151
3.9961 -18.0085 -3.9978 0.3537 -0.8012 -0.5275
-2.0025 -18.0078 -1.9971 0.6341 -0.7344 -0.0418
2.0056 16.0049 -6.0036 -0.9036 0.1391 0.2912
-7.0025 -0.9973 11.0020 0.7343 0.6209 0.2440
7.0025 0.9973 -11.0020 -0.7343 -0.6209 -0.2440
4.9990 13.0065 4.9981 -0.4214 0.8054 -0.4251
9.9994 -2.0032 -8.0014 -0.5943 -0.4855 -0.6778
-9.0010 -11.0032 4.0030 0.8635 -0.1876 0.5112
-9.9970 -0.9998 1.0010 0.4040 -0.0756 0.8754
6.0017 15.0057 -1.0031 -0.7832 0.4826 -0.2728
